data_2209396
loop_
_publ_author_name
'Chu-Yi Yu'
'Ying Fu'

_publ_section_title
1,4-Dideoxy-2,3-<i>O</i>-isopropylidene-<i>N</i>-[3-(3-nitrobenzoylamino)benzoyl]-1,4-imino-<small>D</small>-talitol
_journal_coeditor_code BI2023
_journal_issue 7
_journal_name_full 'Acta Crystallographica Section E'
_journal_page_first o3113
_journal_page_last o3114
_journal_paper_doi 10.1107/S1600536806024251
_journal_volume 62
_journal_year 2006
_chemical_formula_iupac 'C26 H29 N3 O8'
_chemical_formula_moiety 'C26 H29 N3 O8'
_chemical_formula_sum 'C26 H29 N3 O8'
_chemical_formula_weight 511.52
_chemical_melting_point 456
_chemical_name_systematic
;
N-[3-(3-Nitrobenzoylamino)benzoyl]-1,4-dideoxy-2,3-O-isopropylidene-
1,4-imino-D-talitol
;
_space_group_IT_number 4
_symmetry_cell_setting monoclinic
_symmetry_space_group_name_Hall 'P 2yb'
_symmetry_space_group_name_H-M 'P 1 21 1'
_atom_sites_solution_hydrogens geom
_atom_sites_solution_primary direct
_atom_sites_solution_secondary difmap
_cell_angle_alpha 90.00
_cell_angle_beta 101.563(4)
_cell_angle_gamma 90.00
_cell_formula_units_Z 4
_cell_length_a 12.5459(13)
_cell_length_b 14.5417(14)
_cell_length_c 14.6939(15)
_cell_measurement_reflns_used 4884
_cell_measurement_temperature 294(2)
_cell_measurement_theta_max 27.9
_cell_measurement_theta_min 1.4
_cell_volume 2626.3(5)
_computing_cell_refinement CrystalClear
_computing_data_collection 'CrystalClear (Rigaku/MSC, 2005)'
_computing_data_reduction CrystalClear
_computing_molecular_graphics 'CrystalStructure (Rigaku/MSC, 2005)'
_computing_publication_material CrystalStructure
_computing_structure_refinement 'SHELXL97 (Sheldrick, 1997)'
_computing_structure_solution
;
SHELXS97 (Sheldrick, 1997) and DIRDIF99 (Beurskens <i>et al.</i>,
1999)
;
_diffrn_ambient_temperature 294(2)
_diffrn_measured_fraction_theta_full 0.999
_diffrn_measured_fraction_theta_max 0.999
_diffrn_measurement_device_type 'Rigaku Saturn CCD area-detector'
_diffrn_measurement_method \w
_diffrn_radiation_monochromator confocal
_diffrn_radiation_source 'rotating anode'
_diffrn_radiation_type MoK\a
_diffrn_radiation_wavelength 0.71070
_diffrn_reflns_av_R_equivalents 0.0430
_diffrn_reflns_av_sigmaI/netI 0.0411
_diffrn_reflns_limit_h_max 15
_diffrn_reflns_limit_h_min -15
_diffrn_reflns_limit_k_max 17
_diffrn_reflns_limit_k_min -17
_diffrn_reflns_limit_l_max 15
_diffrn_reflns_limit_l_min -18
_diffrn_reflns_number 21856
_diffrn_reflns_theta_full 26.00
_diffrn_reflns_theta_max 26.00
_diffrn_reflns_theta_min 1.41
_diffrn_standards_number 0
_exptl_absorpt_coefficient_mu 0.097
_exptl_absorpt_correction_T_max 0.987
_exptl_absorpt_correction_T_min 0.977
_exptl_absorpt_correction_type multi-scan
_exptl_absorpt_process_details 'Jacobson (1998)'
_exptl_crystal_colour colourless
_exptl_crystal_density_diffrn 1.294
_exptl_crystal_density_method 'not measured'
_exptl_crystal_description block
_exptl_crystal_F_000 1080
_exptl_crystal_size_max 0.24
_exptl_crystal_size_mid 0.20
_exptl_crystal_size_min 0.14
_refine_diff_density_max 0.408
_refine_diff_density_min -0.193
_refine_ls_abs_structure_details 'Not determined'
_refine_ls_extinction_coef 0.019(3)
_refine_ls_extinction_expression Fc^*^=kFc[1+0.001xFc^2^\l^3^/sin(2\q)]^-1/4^
_refine_ls_extinction_method 'SHELXL97 (Sheldrick, 1997)'
_refine_ls_goodness_of_fit_ref 1.035
_refine_ls_hydrogen_treatment mixed
_refine_ls_matrix_type full
_refine_ls_number_parameters 685
_refine_ls_number_reflns 5372
_refine_ls_number_restraints 13
_refine_ls_restrained_S_all 1.064
_refine_ls_R_factor_all 0.0923
_refine_ls_R_factor_gt 0.0662
_refine_ls_shift/su_max 0.000
_refine_ls_shift/su_mean 0.000
_refine_ls_structure_factor_coef Fsqd
_refine_ls_weighting_details 'calc w = 1/[\s^2^(Fo^2^)+(0.1155P)^2^] where P=(Fo^2^+2Fc^2^)/3'
_refine_ls_weighting_scheme calc
_refine_ls_wR_factor_gt 0.1699
_refine_ls_wR_factor_ref 0.1905
_reflns_number_gt 3777
_reflns_number_total 5372
_reflns_threshold_expression I>2\s(I)
_cod_data_source_file bi2023.cif
_cod_data_source_block I
_cod_original_sg_symbol_H-M 'P 21'
_cod_database_code 2209396
_cod_database_fobs_code 2209396

loop_
_symmetry_equiv_pos_as_xyz
'x, y, z'
'-x, y+1/2, -z'

loop_
_atom_site_type_symbol
_atom_site_label
_atom_site_fract_x
_atom_site_fract_y
_atom_site_fract_z
_atom_site_U_iso_or_equiv
_atom_site_adp_type
_atom_site_calc_flag
_atom_site_refinement_flags
_atom_site_occupancy
N N1 0.1688(3) 0.7889(3) 0.7172(3) 0.0562(10) Uani d . 1
N N3 0.9918(4) 0.7984(4) 0.9775(4) 0.0868(16) Uani d . 1
N N4 0.3172(3) 0.7893(3) 0.3031(3) 0.0531(10) Uani d . 1
N N6 -0.4977(4) 0.7971(4) 0.0371(4) 0.0788(14) Uani d . 1
O O1 -0.0509(3) 0.7920(4) 0.5776(3) 0.0931(14) Uani d . 1
O O2 0.0897(3) 0.8057(3) 0.5068(3) 0.0809(12) Uani d . 1
O O3 0.2274(3) 0.5940(3) 0.6905(3) 0.0695(11) Uani d . 1
O O4 0.3993(3) 0.5826(3) 0.7797(3) 0.0818(12) Uani d . 1
O O5 0.1401(3) 0.8974(3) 0.8197(3) 0.0726(11) Uani d . 1
N N2 0.5678(3) 0.9961(3) 0.8208(3) 0.0568(11) Uani d . 1
O O7 0.5913(3) 0.8445(3) 0.8543(3) 0.0810(13) Uani d . 1
O O8 0.9579(5) 0.7275(4) 0.9408(5) 0.137(3) Uani d . 1
O O9 1.0825(3) 0.8066(4) 1.0249(4) 0.1078(17) Uani d . 1
O O10 0.4061(3) 0.7838(3) 0.5163(3) 0.0785(11) Uani d . 1
O O11 0.5349(3) 0.8105(4) 0.4347(3) 0.0804(12) Uani d . 1
O O12 0.3022(4) 0.9939(3) 0.2901(3) 0.0850(13) Uani d . 1
O O13 0.2135(4) 0.9952(4) 0.1398(4) 0.1029(16) Uani d . 1
O O14 0.3627(3) 0.6897(2) 0.2004(3) 0.0690(10) Uani d . 1
N N5 -0.0746(3) 0.5947(3) 0.1851(3) 0.0588(11) Uani d . 1
O O16 -0.0932(3) 0.7493(3) 0.1639(4) 0.0844(14) Uani d . 1
O O17 -0.4650(4) 0.8691(3) 0.0751(5) 0.129(2) Uani d . 1
O O18 -0.5884(3) 0.7898(3) -0.0102(3) 0.0906(14) Uani d . 1
C C1 0.0661(4) 0.7395(4) 0.7197(4) 0.0624(14) Uani d . 1
H H1A 0.0165 0.7774 0.7464 0.075 Uiso calc R 1
H H1B 0.0796 0.6826 0.7546 0.075 Uiso calc R 1
C C2 0.0220(5) 0.7212(4) 0.6167(4) 0.0727(16) Uani d . 1
H H2 -0.0125 0.6606 0.6070 0.087 Uiso calc R 1
C C3 0.1198(5) 0.7289(4) 0.5669(4) 0.0654(14) Uani d . 1
H H3 0.1309 0.6728 0.5332 0.078 Uiso calc R 1
C C4 0.2179(4) 0.7534(4) 0.6417(4) 0.0616(13) Uani d . 1
H H4 0.2595 0.8024 0.6190 0.074 Uiso calc R 1
C C5 0.2917(4) 0.6691(4) 0.6695(4) 0.0653(14) Uani d . 1
H H5 0.3255 0.6520 0.6173 0.078 Uiso calc R 1
C C6 0.2958(4) 0.5365(4) 0.7575(4) 0.0688(15) Uani d . 1
C C7 0.3782(5) 0.6764(4) 0.7557(5) 0.0786(18) Uani d . 1
H H7A 0.4426 0.7069 0.7434 0.094 Uiso calc R 1
H H7B 0.3521 0.7092 0.8043 0.094 Uiso calc R 1
C C8 -0.0254(5) 0.8150(6) 0.4900(5) 0.0842(19) Uani d . 1
C C9 -0.0811(7) 0.7518(7) 0.4130(6) 0.124(3) Uani d . 1
H H9A -0.0639 0.6890 0.4304 0.187 Uiso calc R 1
H H9B -0.0562 0.7656 0.3569 0.187 Uiso calc R 1
H H9C -0.1584 0.7606 0.4030 0.187 Uiso calc R 1
C C10 -0.0513(7) 0.9155(6) 0.4703(6) 0.113(3) Uani d . 1
H H10A -0.1274 0.9259 0.4680 0.170 Uiso calc R 1
H H10B -0.0339 0.9319 0.4117 0.170 Uiso calc R 1
H H10C -0.0091 0.9524 0.5186 0.170 Uiso calc R 1
C C11 0.2468(6) 0.5280(7) 0.8419(5) 0.113(3) Uani d . 1
H H11A 0.2395 0.5879 0.8672 0.170 Uiso calc R 1
H H11B 0.2931 0.4907 0.8874 0.170 Uiso calc R 1
H H11C 0.1764 0.4997 0.8252 0.170 Uiso calc R 1
C C12 0.3144(5) 0.4459(4) 0.7153(5) 0.090(2) Uani d . 1
H H12A 0.2471 0.4126 0.7007 0.135 Uiso calc R 1
H H12B 0.3665 0.4110 0.7586 0.135 Uiso calc R 1
H H12C 0.3417 0.4558 0.6596 0.135 Uiso calc R 1
C C13 0.1920(4) 0.8694(3) 0.7618(4) 0.0521(12) Uani d . 1
C C14 0.2782(4) 0.9306(3) 0.7359(4) 0.0544(12) Uani d . 1
C C15 0.3841(4) 0.9283(3) 0.7874(4) 0.0578(13) Uani d . 1
H H15 0.4046 0.8835 0.8327 0.069 Uiso calc R 1
C C16 0.4593(3) 0.9935(3) 0.7707(4) 0.0532(12) Uani d . 1
C C17 0.4260(4) 1.0619(4) 0.7051(4) 0.0655(15) Uani d . 1
H H17 0.4747 1.1077 0.6961 0.079 Uiso calc R 1
C C18 0.3206(5) 1.0624(4) 0.6528(5) 0.0810(19) Uani d . 1
H H18 0.3001 1.1060 0.6062 0.097 Uiso calc R 1
C C19 0.2471(4) 0.9986(4) 0.6700(5) 0.0728(17) Uani d . 1
H H19 0.1756 1.0009 0.6373 0.087 Uiso calc R 1
C C20 0.6275(4) 0.9232(3) 0.8590(4) 0.0566(13) Uani d . 1
C C21 0.7427(4) 0.9403(3) 0.9049(4) 0.0528(12) Uani d . 1
C C22 0.8122(4) 0.8662(4) 0.9209(4) 0.0655(15) Uani d . 1
H H22 0.7865 0.8076 0.9031 0.079 Uiso calc R 1
C C23 0.9198(4) 0.8784(4) 0.9634(4) 0.0626(14) Uani d . 1
C C24 0.9624(4) 0.9644(4) 0.9904(4) 0.0641(14) Uani d . 1
H H24 1.0355 0.9718 1.0177 0.077 Uiso calc R 1
C C25 0.8931(4) 1.0379(4) 0.9756(4) 0.0668(15) Uani d . 1
H H25 0.9190 1.0961 0.9948 0.080 Uiso calc R 1
C C26 0.7850(4) 1.0272(4) 0.9324(4) 0.0616(14) Uani d . 1
H H26 0.7399 1.0785 0.9216 0.074 Uiso calc R 1
C C27 0.2670(4) 0.8126(4) 0.3819(4) 0.0647(14) Uani d . 1
H H27A 0.2376 0.7582 0.4062 0.078 Uiso calc R 1
H H27B 0.2091 0.8572 0.3640 0.078 Uiso calc R 1
C C28 0.3597(4) 0.8527(4) 0.4525(4) 0.0663(14) Uani d . 1
H H28 0.3369 0.9066 0.4838 0.080 Uiso calc R 1
C C29 0.4510(5) 0.8764(4) 0.3990(4) 0.0642(14) Uani d . 1
H H29 0.4760 0.9402 0.4082 0.077 Uiso calc R 1
C C30 0.4047(4) 0.8538(3) 0.2977(3) 0.0517(11) Uani d . 1
H H30 0.4604 0.8228 0.2708 0.062 Uiso calc R 1
C C31 0.3642(4) 0.9384(4) 0.2399(4) 0.0616(13) Uani d . 1
H H31 0.4265 0.9737 0.2282 0.074 Uiso calc R 1
C C32 0.2238(6) 1.0434(5) 0.2238(5) 0.092(2) Uani d . 1
C C33 0.2857(4) 0.9213(4) 0.1491(4) 0.0702(15) Uani d . 1
H H33A 0.3238 0.9195 0.0979 0.084 Uiso calc R 1
H H33B 0.2475 0.8635 0.1511 0.084 Uiso calc R 1
C C34 0.5203(5) 0.7815(5) 0.5233(4) 0.0741(16) Uani d . 1
C C35 0.5783(7) 0.8443(6) 0.5982(6) 0.117(3) Uani d . 1
H H35A 0.5530 0.9062 0.5854 0.176 Uiso calc R 1
H H35B 0.6552 0.8418 0.6000 0.176 Uiso calc R 1
H H35C 0.5639 0.8252 0.6571 0.176 Uiso calc R 1
C C36 0.5587(7) 0.6837(6) 0.5377(6) 0.109(3) Uani d . 1
H H36A 0.5415 0.6604 0.5942 0.164 Uiso calc R 1
H H36B 0.6360 0.6813 0.5417 0.164 Uiso calc R 1
H H36C 0.5232 0.6467 0.4863 0.164 Uiso calc R 1
C C37 0.1139(10) 1.0354(12) 0.2478(10) 0.203(6) Uani d U 1
H H37A 0.0649 1.0779 0.2108 0.304 Uiso calc R 1
H H37B 0.1192 1.0493 0.3124 0.304 Uiso calc R 1
H H37C 0.0871 0.9739 0.2355 0.304 Uiso calc R 1
C C38 0.2699(10) 1.1340(6) 0.2016(8) 0.173(4) Uani d U 1
H H38A 0.3463 1.1273 0.2027 0.260 Uiso calc R 1
H H38B 0.2592 1.1789 0.2468 0.260 Uiso calc R 1
H H38C 0.2336 1.1538 0.1409 0.260 Uiso calc R 1
C C39 0.3061(4) 0.7098(3) 0.2586(4) 0.0506(11) Uani d . 1
C C40 0.2182(4) 0.6449(3) 0.2734(4) 0.0544(12) Uani d . 1
C C41 0.1122(4) 0.6578(3) 0.2287(4) 0.0536(12) Uani d . 1
H H41 0.0922 0.7110 0.1944 0.064 Uiso calc R 1
C C42 0.0352(4) 0.5910(3) 0.2350(4) 0.0534(12) Uani d . 1
C C43 0.0653(4) 0.5127(4) 0.2868(5) 0.0767(18) Uani d . 1
H H43 0.0137 0.4678 0.2911 0.092 Uiso calc R 1
C C44 0.1716(4) 0.5010(5) 0.3323(5) 0.089(2) Uani d . 1
H H44 0.1909 0.4488 0.3684 0.106 Uiso calc R 1
C C45 0.2491(4) 0.5652(4) 0.3249(5) 0.0763(18) Uani d . 1
H H45 0.3213 0.5559 0.3538 0.092 Uiso calc R 1
C C46 -0.1308(4) 0.6725(4) 0.1525(4) 0.0583(13) Uani d . 1
C C47 -0.2465(4) 0.6552(3) 0.1022(4) 0.0524(12) Uani d . 1
C C48 -0.3164(4) 0.7301(3) 0.0921(4) 0.0566(13) Uani d . 1
H H48 -0.2917 0.7875 0.1152 0.068 Uiso calc R 1
C C49 -0.4235(4) 0.7179(4) 0.0469(4) 0.0578(13) Uani d . 1
C C50 -0.4628(4) 0.6361(4) 0.0106(4) 0.0645(15) Uani d . 1
H H50 -0.5351 0.6300 -0.0194 0.077 Uiso calc R 1
C C51 -0.3936(5) 0.5633(4) 0.0193(5) 0.0777(18) Uani d . 1
H H51 -0.4191 0.5069 -0.0059 0.093 Uiso calc R 1
C C52 -0.2858(4) 0.5712(4) 0.0649(4) 0.0628(14) Uani d . 1
H H52 -0.2401 0.5203 0.0704 0.075 Uiso calc R 1
H H5A -0.111(4) 0.525(4) 0.177(4) 0.075(17) Uiso d . 1
H H2A 0.600(4) 1.048(4) 0.818(4) 0.061(16) Uiso d . 1

loop_
_atom_site_aniso_label
_atom_site_aniso_U_11
_atom_site_aniso_U_22
_atom_site_aniso_U_33
_atom_site_aniso_U_12
_atom_site_aniso_U_13
_atom_site_aniso_U_23
N1 0.050(2) 0.057(2) 0.064(3) -0.0079(19) 0.0164(19) -0.002(2)
N3 0.067(3) 0.075(3) 0.103(4) 0.017(3) -0.021(3) -0.004(3)
N4 0.046(2) 0.058(2) 0.056(2) -0.0083(18) 0.0116(18) -0.002(2)
N6 0.067(3) 0.071(3) 0.087(4) 0.014(3) -0.011(3) -0.006(3)
O1 0.060(2) 0.138(4) 0.078(3) 0.011(3) 0.007(2) 0.009(3)
O2 0.074(2) 0.097(3) 0.072(3) 0.011(2) 0.015(2) 0.018(2)
O3 0.061(2) 0.060(2) 0.079(3) -0.0043(18) -0.0052(19) 0.007(2)
O4 0.063(2) 0.070(2) 0.101(3) -0.0027(19) -0.009(2) -0.002(2)
O5 0.058(2) 0.067(2) 0.098(3) -0.0025(19) 0.028(2) -0.007(2)
N2 0.042(2) 0.046(2) 0.078(3) -0.0038(19) 0.002(2) 0.008(2)
O7 0.055(2) 0.053(2) 0.122(4) -0.0075(17) -0.015(2) 0.006(2)
O8 0.103(4) 0.081(3) 0.192(6) 0.034(3) -0.058(4) -0.027(4)
O9 0.056(2) 0.114(4) 0.133(4) 0.008(3) -0.029(3) 0.008(3)
O10 0.078(3) 0.086(3) 0.073(3) -0.001(2) 0.018(2) 0.010(2)
O11 0.062(2) 0.112(3) 0.065(2) 0.009(2) 0.0061(18) 0.021(2)
O12 0.112(3) 0.071(2) 0.069(3) 0.033(2) 0.010(2) 0.001(2)
O13 0.073(3) 0.104(3) 0.114(4) 0.024(3) -0.025(3) -0.012(3)
O14 0.061(2) 0.056(2) 0.095(3) 0.0001(17) 0.027(2) -0.012(2)
N5 0.039(2) 0.053(2) 0.082(3) -0.0001(19) 0.005(2) 0.007(2)
O16 0.057(2) 0.050(2) 0.130(4) -0.0052(18) -0.019(2) 0.007(2)
O17 0.096(4) 0.081(3) 0.177(6) 0.036(3) -0.049(4) -0.047(4)
O18 0.056(2) 0.106(3) 0.096(3) 0.022(2) -0.016(2) 0.002(3)
C1 0.054(3) 0.069(3) 0.064(3) -0.014(3) 0.011(2) 0.003(3)
C2 0.072(4) 0.073(4) 0.071(4) -0.017(3) 0.008(3) -0.003(3)
C3 0.070(3) 0.068(3) 0.057(3) 0.003(3) 0.007(3) 0.005(3)
C4 0.059(3) 0.063(3) 0.064(3) -0.006(2) 0.017(2) 0.005(3)
C5 0.057(3) 0.064(3) 0.076(4) -0.007(2) 0.017(3) 0.003(3)
C6 0.054(3) 0.071(3) 0.078(4) 0.003(3) 0.005(3) 0.005(3)
C7 0.062(3) 0.062(3) 0.104(5) -0.002(3) 0.001(3) 0.003(3)
C8 0.067(4) 0.114(5) 0.067(4) 0.008(4) 0.003(3) 0.007(4)
C9 0.136(7) 0.132(7) 0.087(6) -0.029(6) -0.022(5) 0.000(5)
C10 0.108(6) 0.126(7) 0.094(5) 0.040(5) -0.011(4) 0.006(5)
C11 0.095(5) 0.161(8) 0.088(5) 0.032(5) 0.027(4) 0.045(5)
C12 0.081(4) 0.070(4) 0.107(5) 0.014(3) -0.010(4) -0.004(4)
C13 0.039(2) 0.052(3) 0.064(3) 0.003(2) 0.005(2) 0.009(2)
C14 0.042(2) 0.049(3) 0.072(3) 0.002(2) 0.009(2) 0.008(2)
C15 0.044(3) 0.047(3) 0.077(4) -0.002(2) 0.000(2) 0.009(2)
C16 0.036(2) 0.050(2) 0.071(3) 0.000(2) 0.004(2) 0.012(2)
C17 0.048(3) 0.060(3) 0.086(4) -0.001(2) 0.008(3) 0.021(3)
C18 0.056(3) 0.082(4) 0.099(5) 0.005(3) 0.002(3) 0.045(4)
C19 0.042(3) 0.073(3) 0.096(5) -0.004(3) -0.005(3) 0.027(3)
C20 0.047(3) 0.046(3) 0.072(3) 0.000(2) 0.001(2) 0.001(2)
C21 0.051(3) 0.047(2) 0.057(3) 0.000(2) 0.002(2) 0.005(2)
C22 0.062(3) 0.061(3) 0.064(4) 0.002(3) -0.009(3) -0.003(3)
C23 0.051(3) 0.066(3) 0.064(3) 0.009(2) -0.005(2) 0.010(3)
C24 0.051(3) 0.069(3) 0.066(4) -0.012(3) -0.005(3) 0.002(3)
C25 0.058(3) 0.064(3) 0.071(4) -0.017(3) -0.004(3) 0.003(3)
C26 0.064(3) 0.055(3) 0.063(3) -0.002(2) 0.004(3) 0.004(3)
C27 0.058(3) 0.063(3) 0.077(4) 0.002(3) 0.024(3) -0.004(3)
C28 0.069(3) 0.064(3) 0.066(4) 0.004(3) 0.013(3) -0.004(3)
C29 0.064(3) 0.062(3) 0.063(3) -0.009(3) 0.004(3) 0.001(3)
C30 0.048(2) 0.049(2) 0.058(3) -0.010(2) 0.009(2) 0.006(2)
C31 0.055(3) 0.062(3) 0.066(3) -0.001(2) 0.008(3) 0.006(3)
C32 0.110(5) 0.075(4) 0.083(5) 0.031(4) 0.002(4) -0.002(4)
C33 0.068(3) 0.070(3) 0.070(4) 0.004(3) 0.009(3) 0.011(3)
C34 0.069(4) 0.089(4) 0.063(4) 0.002(3) 0.010(3) 0.002(3)
C35 0.116(6) 0.133(7) 0.089(5) -0.020(6) -0.013(5) -0.012(5)
C36 0.125(6) 0.110(6) 0.083(5) 0.030(5) -0.002(5) 0.013(4)
C37 0.171(8) 0.258(10) 0.192(9) 0.088(8) 0.064(7) 0.010(8)
C38 0.213(9) 0.083(5) 0.181(8) 0.001(6) -0.063(7) 0.012(5)
C39 0.040(2) 0.049(3) 0.062(3) -0.001(2) 0.008(2) 0.004(2)
C40 0.041(2) 0.058(3) 0.062(3) 0.002(2) 0.005(2) 0.002(2)
C41 0.046(3) 0.048(2) 0.065(3) 0.003(2) 0.006(2) 0.008(2)
C42 0.041(2) 0.049(2) 0.069(3) 0.003(2) 0.008(2) 0.007(2)
C43 0.050(3) 0.062(3) 0.113(5) -0.005(2) 0.003(3) 0.035(3)
C44 0.051(3) 0.077(4) 0.129(6) 0.000(3) -0.004(3) 0.047(4)
C45 0.039(3) 0.083(4) 0.103(5) -0.003(3) 0.006(3) 0.034(3)
C46 0.048(3) 0.052(3) 0.068(3) -0.001(2) -0.004(2) 0.007(2)
C47 0.044(3) 0.058(3) 0.053(3) -0.006(2) 0.004(2) 0.001(2)
C48 0.048(3) 0.045(2) 0.069(3) 0.004(2) -0.006(2) 0.000(2)
C49 0.049(3) 0.061(3) 0.058(3) 0.006(2) -0.005(2) 0.000(2)
C50 0.047(3) 0.066(3) 0.073(4) -0.003(2) -0.006(3) -0.009(3)
C51 0.072(4) 0.063(3) 0.089(5) -0.006(3) -0.005(3) -0.020(3)
C52 0.050(3) 0.061(3) 0.072(4) 0.007(2) -0.002(3) -0.009(3)

loop_
_atom_type_symbol
_atom_type_description
_atom_type_scat_dispersion_real
_atom_type_scat_dispersion_imag
_atom_type_scat_source
C C 0.0033 0.0000 'International Tables Vol C Tables 4.2.6.8 and 6.1.1.4'
H H 0.0000 0.0000 'International Tables Vol C Tables 4.2.6.8 and 6.1.1.4'
N N 0.0061 0.0000 'International Tables Vol C Tables 4.2.6.8 and 6.1.1.4'
O O 0.0106 0.0000 'International Tables Vol C Tables 4.2.6.8 and 6.1.1.4'

loop_
_geom_angle_atom_site_label_1
_geom_angle_atom_site_label_2
_geom_angle_atom_site_label_3
_geom_angle
_geom_angle_publ_flag
C13 N1 C4 126.4(4) no
C13 N1 C1 120.9(4) no
C4 N1 C1 110.3(4) no
O8 N3 O9 123.2(6) no
O8 N3 C23 117.8(5) no
O9 N3 C23 118.9(6) no
C39 N4 C30 122.8(4) no
C39 N4 C27 125.1(4) no
C30 N4 C27 110.0(4) no
O18 N6 O17 122.0(5) no
O18 N6 C49 119.3(5) no
O17 N6 C49 118.7(4) no
C2 O1 C8 107.0(5) no
C8 O2 C3 108.4(5) no
C5 O3 C6 107.9(4) no
C7 O4 C6 106.0(4) no
C20 N2 C16 126.2(5) no
C20 N2 H2A 119(4) no
C16 N2 H2A 114(4) no
C28 O10 C34 110.0(4) no
C34 O11 C29 108.3(4) no
C31 O12 C32 107.7(5) no
C33 O13 C32 110.8(5) no
C46 N5 C42 126.0(4) no
C46 N5 H5A 123(3) no
C42 N5 H5A 111(3) no
N1 C1 C2 101.7(4) no
N1 C1 H1A 111.4 no
C2 C1 H1A 111.4 no
N1 C1 H1B 111.4 no
C2 C1 H1B 111.4 no
H1A C1 H1B 109.3 no
O1 C2 C1 110.5(5) no
O1 C2 C3 105.2(5) no
C1 C2 C3 106.9(4) no
O1 C2 H2 111.3 no
C1 C2 H2 111.3 no
C3 C2 H2 111.3 no
O2 C3 C4 109.9(5) no
O2 C3 C2 102.3(5) no
C4 C3 C2 106.2(5) no
O2 C3 H3 112.6 no
C4 C3 H3 112.6 no
C2 C3 H3 112.6 no
N1 C4 C3 103.1(4) no
N1 C4 C5 113.6(5) no
C3 C4 C5 111.2(5) no
N1 C4 H4 109.5 no
C3 C4 H4 109.5 no
C5 C4 H4 109.5 no
O3 C5 C7 102.5(5) no
O3 C5 C4 109.2(4) no
C7 C5 C4 117.6(5) no
O3 C5 H5 109.1 no
C7 C5 H5 109.1 no
C4 C5 H5 109.1 no
O3 C6 O4 105.8(4) no
O3 C6 C12 110.5(5) no
O4 C6 C12 107.2(5) no
O3 C6 C11 109.2(5) no
O4 C6 C11 110.7(6) no
C12 C6 C11 113.2(7) no
O4 C7 C5 102.1(5) no
O4 C7 H7A 111.3 no
C5 C7 H7A 111.3 no
O4 C7 H7B 111.3 no
C5 C7 H7B 111.3 no
H7A C7 H7B 109.2 no
O2 C8 O1 102.9(4) no
O2 C8 C10 107.3(6) no
O1 C8 C10 108.7(7) no
O2 C8 C9 111.8(7) no
O1 C8 C9 112.2(7) no
C10 C8 C9 113.2(6) no
C8 C9 H9A 109.5 no
C8 C9 H9B 109.5 no
H9A C9 H9B 109.5 no
C8 C9 H9C 109.5 no
H9A C9 H9C 109.5 no
H9B C9 H9C 109.5 no
C8 C10 H10A 109.5 no
C8 C10 H10B 109.5 no
H10A C10 H10B 109.5 no
C8 C10 H10C 109.5 no
H10A C10 H10C 109.5 no
H10B C10 H10C 109.5 no
C6 C11 H11A 109.5 no
C6 C11 H11B 109.5 no
H11A C11 H11B 109.5 no
C6 C11 H11C 109.5 no
H11A C11 H11C 109.5 no
H11B C11 H11C 109.5 no
C6 C12 H12A 109.5 no
C6 C12 H12B 109.5 no
H12A C12 H12B 109.5 no
C6 C12 H12C 109.5 no
H12A C12 H12C 109.5 no
H12B C12 H12C 109.5 no
O5 C13 N1 121.9(5) no
O5 C13 C14 118.8(5) no
N1 C13 C14 119.1(5) no
C19 C14 C15 120.2(4) no
C19 C14 C13 118.8(4) no
C15 C14 C13 120.3(4) no
C14 C15 C16 119.6(4) no
C14 C15 H15 120.2 no
C16 C15 H15 120.2 no
C17 C16 C15 119.3(4) no
C17 C16 N2 117.8(4) no
C15 C16 N2 122.8(5) no
C16 C17 C18 120.5(5) no
C16 C17 H17 119.8 no
C18 C17 H17 119.8 no
C19 C18 C17 119.7(5) no
C19 C18 H18 120.1 no
C17 C18 H18 120.1 no
C18 C19 C14 120.6(5) no
C18 C19 H19 119.7 no
C14 C19 H19 119.7 no
O7 C20 N2 122.7(5) no
O7 C20 C21 119.7(4) no
N2 C20 C21 117.6(4) no
C22 C21 C26 117.9(4) no
C22 C21 C20 118.1(4) no
C26 C21 C20 124.0(4) no
C21 C22 C23 120.4(5) no
C21 C22 H22 119.8 no
C23 C22 H22 119.8 no
C22 C23 C24 122.1(5) no
C22 C23 N3 118.9(5) no
C24 C23 N3 119.0(5) no
C25 C24 C23 117.6(5) no
C25 C24 H24 121.2 no
C23 C24 H24 121.2 no
C24 C25 C26 121.2(5) no
C24 C25 H25 119.4 no
C26 C25 H25 119.4 no
C25 C26 C21 120.9(5) no
C25 C26 H26 119.6 no
C21 C26 H26 119.6 no
N4 C27 C28 103.8(4) no
N4 C27 H27A 111.0 no
C28 C27 H27A 111.0 no
N4 C27 H27B 111.0 no
C28 C27 H27B 111.0 no
H27A C27 H27B 109.0 no
O10 C28 C27 109.9(5) no
O10 C28 C29 104.2(4) no
C27 C28 C29 106.4(5) no
O10 C28 H28 112.0 no
C27 C28 H28 112.0 no
C29 C28 H28 112.0 no
O11 C29 C30 108.7(5) no
O11 C29 C28 103.1(4) no
C30 C29 C28 105.8(4) no
O11 C29 H29 112.9 no
C30 C29 H29 112.9 no
C28 C29 H29 112.9 no
N4 C30 C29 103.3(4) no
N4 C30 C31 112.3(4) no
C29 C30 C31 113.0(4) no
N4 C30 H30 109.4 no
C29 C30 H30 109.4 no
C31 C30 H30 109.4 no
O12 C31 C33 102.9(4) no
O12 C31 C30 108.9(4) no
C33 C31 C30 116.4(4) no
O12 C31 H31 109.4 no
C33 C31 H31 109.4 no
C30 C31 H31 109.4 no
O13 C32 O12 106.1(5) no
O13 C32 C37 104.0(8) no
O12 C32 C37 109.9(8) no
O13 C32 C38 102.7(8) no
O12 C32 C38 110.4(7) no
C37 C32 C38 122.2(10) no
O13 C33 C31 104.8(5) no
O13 C33 H33A 110.8 no
C31 C33 H33A 110.8 no
O13 C33 H33B 110.8 no
C31 C33 H33B 110.8 no
H33A C33 H33B 108.9 no
O11 C34 O10 104.0(4) no
O11 C34 C35 111.1(6) no
O10 C34 C35 111.9(6) no
O11 C34 C36 108.3(6) no
O10 C34 C36 108.9(6) no
C35 C34 C36 112.2(6) no
C34 C35 H35A 109.5 no
C34 C35 H35B 109.5 no
H35A C35 H35B 109.5 no
C34 C35 H35C 109.5 no
H35A C35 H35C 109.5 no
H35B C35 H35C 109.5 no
C34 C36 H36A 109.5 no
C34 C36 H36B 109.5 no
H36A C36 H36B 109.5 no
C34 C36 H36C 109.5 no
H36A C36 H36C 109.5 no
H36B C36 H36C 109.5 no
C32 C37 H37A 109.5 no
C32 C37 H37B 109.5 no
H37A C37 H37B 109.5 no
C32 C37 H37C 109.5 no
H37A C37 H37C 109.5 no
H37B C37 H37C 109.5 no
C32 C38 H38A 109.5 no
C32 C38 H38B 109.5 no
H38A C38 H38B 109.5 no
C32 C38 H38C 109.5 no
H38A C38 H38C 109.5 no
H38B C38 H38C 109.5 no
O14 C39 N4 121.7(4) no
O14 C39 C40 119.1(5) no
N4 C39 C40 119.1(4) no
C41 C40 C45 120.7(5) no
C41 C40 C39 120.9(4) no
C45 C40 C39 117.9(4) no
C40 C41 C42 119.5(4) no
C40 C41 H41 120.2 no
C42 C41 H41 120.2 no
C43 C42 C41 119.9(4) no
C43 C42 N5 116.4(5) no
C41 C42 N5 123.6(4) no
C44 C43 C42 120.0(5) no
C44 C43 H43 120.0 no
C42 C43 H43 120.0 no
C45 C44 C43 120.8(5) no
C45 C44 H44 119.6 no
C43 C44 H44 119.6 no
C44 C45 C40 119.0(5) no
C44 C45 H45 120.5 no
C40 C45 H45 120.5 no
O16 C46 N5 123.8(4) no
O16 C46 C47 122.0(4) no
N5 C46 C47 114.2(4) no
C48 C47 C52 118.8(4) no
C48 C47 C46 116.4(4) no
C52 C47 C46 124.8(5) no
C49 C48 C47 118.8(5) no
C49 C48 H48 120.6 no
C47 C48 H48 120.6 no
C50 C49 C48 122.9(5) no
C50 C49 N6 118.4(5) no
C48 C49 N6 118.7(5) no
C49 C50 C51 118.1(5) no
C49 C50 H50 120.9 no
C51 C50 H50 120.9 no
C50 C51 C52 121.6(5) no
C50 C51 H51 119.2 no
C52 C51 H51 119.2 no
C51 C52 C47 119.8(5) no
C51 C52 H52 120.1 no
C47 C52 H52 120.1 no

loop_
_geom_bond_atom_site_label_1
_geom_bond_atom_site_label_2
_geom_bond_distance
_geom_bond_publ_flag
N1 C13 1.345(7) no
N1 C4 1.466(7) no
N1 C1 1.482(6) no
N3 O8 1.201(7) no
N3 O9 1.215(6) no
N3 C23 1.462(8) no
N4 C39 1.321(6) no
N4 C30 1.458(6) no
N4 C27 1.464(7) no
N6 O18 1.213(6) no
N6 O17 1.219(7) no
N6 C49 1.470(7) no
O1 C2 1.419(8) no
O1 C8 1.428(8) no
O2 C8 1.422(7) no
O2 C3 1.427(7) no
O3 C5 1.428(6) no
O3 C6 1.437(7) no
O4 C7 1.420(7) no
O4 C6 1.440(7) no
O5 C13 1.239(6) no
N2 C20 1.353(6) no
N2 C16 1.412(6) no
N2 H2A 0.87(6) no
O7 C20 1.228(6) no
O10 C28 1.415(7) no
O10 C34 1.416(7) no
O11 C34 1.415(7) no
O11 C29 1.443(7) no
O12 C31 1.424(7) no
O12 C32 1.432(8) no
O13 C33 1.394(7) no
O13 C32 1.402(9) no
O14 C39 1.252(6) no
N5 C46 1.367(7) no
N5 C42 1.426(6) no
N5 H5A 1.10(6) no
O16 C46 1.211(6) no
C1 C2 1.526(8) no
C1 H1A 0.970 no
C1 H1B 0.970 no
C2 C3 1.553(8) no
C2 H2 0.980 no
C3 C4 1.518(7) no
C3 H3 0.980 no
C4 C5 1.541(8) no
C4 H4 0.980 no
C5 C7 1.497(8) no
C5 H5 0.980 no
C6 C12 1.495(9) no
C6 C11 1.496(9) no
C7 H7A 0.970 no
C7 H7B 0.970 no
C8 C10 1.512(11) no
C8 C9 1.515(11) no
C9 H9A 0.960 no
C9 H9B 0.960 no
C9 H9C 0.960 no
C10 H10A 0.960 no
C10 H10B 0.960 no
C10 H10C 0.960 no
C11 H11A 0.960 no
C11 H11B 0.960 no
C11 H11C 0.960 no
C12 H12A 0.960 no
C12 H12B 0.960 no
C12 H12C 0.960 no
C13 C14 1.507(7) no
C14 C19 1.384(7) no
C14 C15 1.391(7) no
C15 C16 1.394(7) no
C15 H15 0.930 no
C16 C17 1.389(7) no
C17 C18 1.391(8) no
C17 H17 0.930 no
C18 C19 1.367(8) no
C18 H18 0.930 no
C19 H19 0.930 no
C20 C21 1.489(7) no
C21 C22 1.376(7) no
C21 C26 1.398(7) no
C22 C23 1.381(8) no
C22 H22 0.930 no
C23 C24 1.386(8) no
C24 C25 1.368(8) no
C24 H24 0.930 no
C25 C26 1.386(7) no
C25 H25 0.930 no
C26 H26 0.930 no
C27 C28 1.512(8) no
C27 H27A 0.970 no
C27 H27B 0.970 no
C28 C29 1.553(8) no
C28 H28 0.980 no
C29 C30 1.520(7) no
C29 H29 0.980 no
C30 C31 1.523(7) no
C30 H30 0.980 no
C31 C33 1.511(7) no
C31 H31 0.980 no
C32 C37 1.495(14) no
C32 C38 1.501(13) no
C33 H33A 0.970 no
C33 H33B 0.970 no
C34 C35 1.502(10) no
C34 C36 1.503(11) no
C35 H35A 0.960 no
C35 H35B 0.960 no
C35 H35C 0.960 no
C36 H36A 0.960 no
C36 H36B 0.960 no
C36 H36C 0.960 no
C37 H37A 0.960 no
C37 H37B 0.960 no
C37 H37C 0.960 no
C38 H38A 0.960 no
C38 H38B 0.960 no
C38 H38C 0.960 no
C39 C40 1.501(7) no
C40 C41 1.373(7) no
C40 C45 1.395(7) no
C41 C42 1.386(7) no
C41 H41 0.930 no
C42 C43 1.380(7) no
C43 C44 1.377(7) no
C43 H43 0.930 no
C44 C45 1.368(8) no
C44 H44 0.930 no
C45 H45 0.930 no
C46 C47 1.512(7) no
C47 C48 1.388(7) no
C47 C52 1.388(7) no
C48 C49 1.387(7) no
C48 H48 0.930 no
C49 C50 1.354(8) no
C50 C51 1.359(8) no
C50 H50 0.930 no
C51 C52 1.388(8) no
C51 H51 0.930 no
C52 H52 0.930 no

loop_
_geom_hbond_atom_site_label_D
_geom_hbond_atom_site_label_H
_geom_hbond_atom_site_label_A
_geom_hbond_site_symmetry_A
_geom_hbond_distance_DH
_geom_hbond_distance_HA
_geom_hbond_distance_DA
_geom_hbond_angle_DHA
_geom_hbond_publ_flag
N2 H2A O14 2_656 0.87(6) 2.13(6) 2.981(6) 165(5) yes
N5 H5A O5 2_546 1.10(6) 1.90(6) 2.982(6) 166(5) yes
C24 H24 O13 1_656 0.93 2.59 3.489(7) 162.1 yes
C25 H25 O8 2_757 0.93 2.52 3.418(7) 162.7 yes
C51 H51 O17 2_445 0.93 2.56 3.473(7) 165.9 yes
C52 H52 O5 2_546 0.93 2.56 3.370(7) 145.6 yes

loop_
_geom_torsion_atom_site_label_1
_geom_torsion_atom_site_label_2
_geom_torsion_atom_site_label_3
_geom_torsion_atom_site_label_4
_geom_torsion
_geom_torsion_publ_flag
C13 N1 C1 C2 129.2(5) no
C4 N1 C1 C2 -34.3(6) no
C8 O1 C2 C1 136.4(5) no
C8 O1 C2 C3 21.3(6) no
N1 C1 C2 O1 -93.7(5) no
N1 C1 C2 C3 20.3(6) no
C8 O2 C3 C4 -136.2(5) no
C8 O2 C3 C2 -23.7(6) no
O1 C2 C3 O2 1.3(6) no
C1 C2 C3 O2 -116.3(5) no
O1 C2 C3 C4 116.4(5) no
C1 C2 C3 C4 -1.1(6) no
C13 N1 C4 C3 -128.4(5) no
C1 N1 C4 C3 34.0(5) no
C13 N1 C4 C5 111.1(5) no
C1 N1 C4 C5 -86.6(5) no
O2 C3 C4 N1 91.1(5) no
C2 C3 C4 N1 -18.8(6) no
O2 C3 C4 C5 -146.8(5) no
C2 C3 C4 C5 103.4(5) no
C6 O3 C5 C7 -25.8(6) no
C6 O3 C5 C4 -151.2(4) no
N1 C4 C5 O3 64.9(6) no
C3 C4 C5 O3 -51.0(6) no
N1 C4 C5 C7 -51.3(7) no
C3 C4 C5 C7 -167.2(5) no
C5 O3 C6 O4 3.6(6) no
C5 O3 C6 C12 -112.1(5) no
C5 O3 C6 C11 122.8(6) no
C7 O4 C6 O3 21.7(6) no
C7 O4 C6 C12 139.6(6) no
C7 O4 C6 C11 -96.5(7) no
C6 O4 C7 C5 -37.1(7) no
O3 C5 C7 O4 38.4(6) no
C4 C5 C7 O4 158.2(5) no
C3 O2 C8 O1 37.5(7) no
C3 O2 C8 C10 152.1(6) no
C3 O2 C8 C9 -83.2(7) no
C2 O1 C8 O2 -35.9(7) no
C2 O1 C8 C10 -149.5(6) no
C2 O1 C8 C9 84.4(7) no
C4 N1 C13 O5 174.0(5) no
C1 N1 C13 O5 13.3(7) no
C4 N1 C13 C14 -1.6(7) no
C1 N1 C13 C14 -162.3(4) no
O5 C13 C14 C19 -82.5(7) no
N1 C13 C14 C19 93.3(6) no
O5 C13 C14 C15 87.5(6) no
N1 C13 C14 C15 -96.7(6) no
C19 C14 C15 C16 -1.5(9) no
C13 C14 C15 C16 -171.4(5) no
C14 C15 C16 C17 2.3(8) no
C14 C15 C16 N2 179.3(5) no
C20 N2 C16 C17 -153.2(6) no
C20 N2 C16 C15 29.8(9) no
C15 C16 C17 C18 -3.6(9) no
N2 C16 C17 C18 179.3(6) no
C16 C17 C18 C19 4.1(10) no
C17 C18 C19 C14 -3.3(11) no
C15 C14 C19 C18 2.1(10) no
C13 C14 C19 C18 172.1(6) no
C16 N2 C20 O7 -0.7(9) no
C16 N2 C20 C21 176.8(5) no
O7 C20 C21 C22 15.2(8) no
N2 C20 C21 C22 -162.4(5) no
O7 C20 C21 C26 -165.0(6) no
N2 C20 C21 C26 17.3(8) no
C26 C21 C22 C23 0.3(8) no
C20 C21 C22 C23 -180.0(5) no
C21 C22 C23 C24 -0.7(10) no
C21 C22 C23 N3 -178.7(6) no
O8 N3 C23 C22 9.5(10) no
O9 N3 C23 C22 -170.8(6) no
O8 N3 C23 C24 -168.6(8) no
O9 N3 C23 C24 11.1(10) no
C22 C23 C24 C25 1.4(9) no
N3 C23 C24 C25 179.5(6) no
C23 C24 C25 C26 -1.9(9) no
C24 C25 C26 C21 1.7(9) no
C22 C21 C26 C25 -0.8(8) no
C20 C21 C26 C25 179.5(5) no
C39 N4 C27 C28 131.9(5) no
C30 N4 C27 C28 -31.7(5) no
C34 O10 C28 C27 128.7(5) no
C34 O10 C28 C29 15.0(6) no
N4 C27 C28 O10 -95.9(5) no
N4 C27 C28 C29 16.3(6) no
C34 O11 C29 C30 -135.4(5) no
C34 O11 C29 C28 -23.5(6) no
O10 C28 C29 O11 5.1(5) no
C27 C28 C29 O11 -111.0(5) no
O10 C28 C29 C30 119.2(5) no
C27 C28 C29 C30 3.1(6) no
C39 N4 C30 C29 -130.4(5) no
C27 N4 C30 C29 33.6(5) no
C39 N4 C30 C31 107.5(5) no
C27 N4 C30 C31 -88.4(5) no
O11 C29 C30 N4 88.9(5) no
C28 C29 C30 N4 -21.3(5) no
O11 C29 C30 C31 -149.6(4) no
C28 C29 C30 C31 100.3(5) no
C32 O12 C31 C33 -27.7(6) no
C32 O12 C31 C30 -151.8(5) no
N4 C30 C31 O12 71.2(5) no
C29 C30 C31 O12 -45.1(6) no
N4 C30 C31 C33 -44.5(7) no
C29 C30 C31 C33 -160.9(5) no
C33 O13 C32 O12 -3.3(8) no
C33 O13 C32 C37 -119.2(8) no
C33 O13 C32 C38 112.5(7) no
C31 O12 C32 O13 20.2(7) no
C31 O12 C32 C37 132.1(9) no
C31 O12 C32 C38 -90.3(8) no
C32 O13 C33 C31 -13.6(7) no
O12 C31 C33 O13 25.0(6) no
C30 C31 C33 O13 144.1(5) no
C29 O11 C34 O10 33.0(6) no
C29 O11 C34 C35 -87.5(6) no
C29 O11 C34 C36 148.8(6) no
C28 O10 C34 O11 -29.8(6) no
C28 O10 C34 C35 90.2(6) no
C28 O10 C34 C36 -145.2(5) no
C30 N4 C39 O14 -8.4(7) no
C27 N4 C39 O14 -170.0(5) no
C30 N4 C39 C40 175.8(4) no
C27 N4 C39 C40 14.2(7) no
O14 C39 C40 C41 -96.4(6) no
N4 C39 C40 C41 79.5(7) no
O14 C39 C40 C45 76.0(7) no
N4 C39 C40 C45 -108.1(6) no
C45 C40 C41 C42 0.2(8) no
C39 C40 C41 C42 172.4(5) no
C40 C41 C42 C43 0.6(8) no
C40 C41 C42 N5 -174.7(5) no
C46 N5 C42 C43 159.6(6) no
C46 N5 C42 C41 -24.9(9) no
C41 C42 C43 C44 0.1(10) no
N5 C42 C43 C44 175.8(6) no
C42 C43 C44 C45 -1.7(12) no
C43 C44 C45 C40 2.5(12) no
C41 C40 C45 C44 -1.7(10) no
C39 C40 C45 C44 -174.1(6) no
C42 N5 C46 O16 -1.2(9) no
C42 N5 C46 C47 -179.8(5) no
O16 C46 C47 C48 -17.0(8) no
N5 C46 C47 C48 161.6(5) no
O16 C46 C47 C52 161.7(6) no
N5 C46 C47 C52 -19.6(8) no
C52 C47 C48 C49 1.5(8) no
C46 C47 C48 C49 -179.7(5) no
C47 C48 C49 C50 -1.2(9) no
C47 C48 C49 N6 179.3(5) no
O18 N6 C49 C50 -6.8(9) no
O17 N6 C49 C50 175.0(7) no
O18 N6 C49 C48 172.7(6) no
O17 N6 C49 C48 -5.5(9) no
C48 C49 C50 C51 0.0(10) no
N6 C49 C50 C51 179.5(6) no
C49 C50 C51 C52 0.8(11) no
C50 C51 C52 C47 -0.5(10) no
C48 C47 C52 C51 -0.7(9) no
C46 C47 C52 C51 -179.4(6) no
